data_7000082
loop_
_publ_author_name
'Santana, M. Dolores'
'Lozano, A. Abel'
'Garcia, Gabriel'
'Lopez, Gregorio'
'Perez, Jose'

_publ_section_title
;
 Five-coordinate nickel(II) complexes with carboxylate anions and
 derivatives of 1,5,9-triazacyclododec-1-ene: structural and 1H NMR
 spectroscopic studies.
;
_journal_issue 1
_journal_name_full 'Dalton transactions (Cambridge, England : 2003)'
_journal_page_first 104
_journal_page_last 109
_journal_paper_doi 10.1039/b413547d
_journal_year 2005
_chemical_formula_moiety 'C20 H32 N3 Ni O3, F6 P'
_chemical_formula_sum 'C20 H32 F6 N3 Ni O3 P'
_chemical_formula_weight 566.17
_chemical_name_systematic
;
?
;
_space_group_IT_number 33
_symmetry_cell_setting orthorhombic
_symmetry_space_group_name_Hall 'P -2n 2a'
_symmetry_space_group_name_H-M 'P 21 c n'
_atom_sites_solution_hydrogens geom
_atom_sites_solution_primary direct
_atom_sites_solution_secondary difmap
_audit_creation_method SHELXL-97
_cell_angle_alpha 90.00
_cell_angle_beta 90.00
_cell_angle_gamma 90.00
_cell_formula_units_Z 4
_cell_length_a 8.3340(11)
_cell_length_b 15.805(2)
_cell_length_c 18.376(2)
_cell_measurement_temperature 100(2)
_cell_volume 2420.5(5)
_computing_cell_refinement 'Bruker SAINT'
_computing_data_collection 'Bruker SMART'
_computing_data_reduction 'Bruker SAINT'
_computing_publication_material 'WinGX publication routines (Farrugia, 1998)'
_computing_structure_refinement 'SHELXL-97 (Sheldrick, 1997)'
_computing_structure_solution 'SHELXS-97 (Sheldrick, 1990)'
_diffrn_ambient_temperature 100(2)
_diffrn_detector_area_resol_mean 8.26
_diffrn_measured_fraction_theta_full 0.000
_diffrn_measured_fraction_theta_max 0.944
_diffrn_measurement_device_type 'Bruker APEX'
_diffrn_measurement_method \w-scan
_diffrn_radiation_monochromator graphite
_diffrn_radiation_source 'fine-focus sealed tube'
_diffrn_radiation_type MoK\a
_diffrn_radiation_wavelength 0.71073
_diffrn_reflns_av_R_equivalents 0.0305
_diffrn_reflns_av_sigmaI/netI 0.0440
_diffrn_reflns_limit_h_max 9
_diffrn_reflns_limit_h_min -10
_diffrn_reflns_limit_k_max 20
_diffrn_reflns_limit_k_min -20
_diffrn_reflns_limit_l_max 24
_diffrn_reflns_limit_l_min -19
_diffrn_reflns_number 14681
_diffrn_reflns_theta_full 0.50
_diffrn_reflns_theta_max 28.18
_diffrn_reflns_theta_min 1.70
_exptl_absorpt_coefficient_mu 0.941
_exptl_absorpt_correction_T_max 0.9035
_exptl_absorpt_correction_T_min 0.8414
_exptl_absorpt_correction_type multi-scan
_exptl_absorpt_process_details SADABS
_exptl_crystal_colour blue
_exptl_crystal_density_diffrn 1.554
_exptl_crystal_density_method 'not measured'
_exptl_crystal_description prism
_exptl_crystal_F_000 1176
_exptl_crystal_size_max 0.19
_exptl_crystal_size_mid 0.12
_exptl_crystal_size_min 0.11
_refine_diff_density_max 0.890
_refine_diff_density_min -0.548
_refine_diff_density_rms 0.100
_refine_ls_abs_structure_details 'Flack H D (1983), Acta Cryst. A39, 876-881'
_refine_ls_abs_structure_Flack 0.05(2)
_refine_ls_extinction_method none
_refine_ls_goodness_of_fit_ref 1.155
_refine_ls_hydrogen_treatment mixed
_refine_ls_matrix_type full
_refine_ls_number_parameters 309
_refine_ls_number_reflns 4784
_refine_ls_number_restraints 1
_refine_ls_restrained_S_all 1.155
_refine_ls_R_factor_all 0.0563
_refine_ls_R_factor_gt 0.0531
_refine_ls_shift/su_max 0.001
_refine_ls_shift/su_mean 0.000
_refine_ls_structure_factor_coef Fsqd
_refine_ls_weighting_details 'calc w=1/[\s^2^(Fo^2^)+(0.0616P)^2^+2.2033P] where P=(Fo^2^+2Fc^2^)/3'
_refine_ls_weighting_scheme calc
_refine_ls_wR_factor_gt 0.1253
_refine_ls_wR_factor_ref 0.1270
_reflns_number_gt 4537
_reflns_number_total 4784
_reflns_threshold_expression >2sigma(I)
_cod_data_source_file b413547d.txt
_cod_data_source_block 5
_cod_original_sg_symbol_H-M P21cn
_cod_database_code 7000082

loop_
_symmetry_equiv_pos_as_xyz
'x, y, z'
'x+1/2, y+1/2, -z+1/2'
'x+1/2, -y, -z'
'x, -y+1/2, z+1/2'

loop_
_atom_site_label
_atom_site_type_symbol
_atom_site_fract_x
_atom_site_fract_y
_atom_site_fract_z
_atom_site_U_iso_or_equiv
_atom_site_adp_type
_atom_site_occupancy
_atom_site_symmetry_multiplicity
_atom_site_calc_flag
_atom_site_refinement_flags
_atom_site_disorder_assembly
_atom_site_disorder_group
Ni1 Ni 0.05679(8) 0.81072(3) 0.12994(2) 0.01908(13) Uani 1 1 d . . .
N1 N 0.0918(4) 0.9341(2) 0.12717(18) 0.0251(8) Uani 1 1 d . . .
N2 N 0.1235(5) 0.8009(2) 0.23453(19) 0.0231(7) Uani 1 1 d . . .
H2 H 0.0910 0.7473 0.2493 0.028 Uiso 1 1 calc R . .
N3 N 0.2615(5) 0.7789(2) 0.07675(19) 0.0222(7) Uani 1 1 d . . .
C1 C 0.0861(5) 0.9848(3) 0.1807(2) 0.0257(9) Uani 1 1 d . . .
C2 C 0.0643(7) 0.9550(2) 0.2579(2) 0.0306(9) Uani 1 1 d . . .
H2A H -0.0191 0.9913 0.2802 0.037 Uiso 1 1 calc R . .
H2B H 0.1657 0.9671 0.2840 0.037 Uiso 1 1 calc R . .
C3 C 0.0187(6) 0.8620(3) 0.2754(2) 0.0308(11) Uani 1 1 d . . .
C4 C 0.2977(6) 0.8057(3) 0.2515(3) 0.0261(10) Uani 1 1 d . . .
H4A H 0.3162 0.7845 0.3015 0.031 Uiso 1 1 calc R . .
H4B H 0.3325 0.8656 0.2498 0.031 Uiso 1 1 calc R . .
C5 C 0.3973(5) 0.7548(3) 0.1989(2) 0.0252(9) Uani 1 1 d . . .
H5A H 0.3510 0.6973 0.1951 0.030 Uiso 1 1 calc R . .
H5B H 0.5071 0.7492 0.2188 0.030 Uiso 1 1 calc R . .
C6 C 0.4077(6) 0.7929(3) 0.1231(2) 0.0254(9) Uani 1 1 d . . .
H6A H 0.4262 0.8545 0.1278 0.030 Uiso 1 1 calc R . .
H6B H 0.5019 0.7684 0.0979 0.030 Uiso 1 1 calc R . .
C7 C 0.2739(6) 0.8322(3) 0.0097(3) 0.0309(10) Uani 1 1 d . . .
H7A H 0.1835 0.8176 -0.0229 0.037 Uiso 1 1 calc R . .
H7B H 0.3743 0.8170 -0.0160 0.037 Uiso 1 1 calc R . .
C8 C 0.2729(6) 0.9276(3) 0.0215(2) 0.0286(10) Uani 1 1 d . . .
H8A H 0.3615 0.9423 0.0551 0.034 Uiso 1 1 calc R . .
H8B H 0.2955 0.9555 -0.0257 0.034 Uiso 1 1 calc R . .
C9 C 0.1178(6) 0.9637(3) 0.0519(2) 0.0285(10) Uani 1 1 d . . .
H9A H 0.1229 1.0263 0.0513 0.034 Uiso 1 1 calc R . .
H9B H 0.0266 0.9459 0.0210 0.034 Uiso 1 1 calc R . .
C10 C 0.1042(6) 1.0796(3) 0.1758(3) 0.0338(11) Uani 1 1 d . . .
H10A H 0.2017 1.0934 0.1484 0.051 Uiso 1 1 calc R . .
H10B H 0.1119 1.1035 0.2249 0.051 Uiso 1 1 calc R . .
H10C H 0.0108 1.1037 0.1509 0.051 Uiso 1 1 calc R . .
C11 C 0.0335(8) 0.8493(3) 0.3578(2) 0.0376(12) Uani 1 1 d . . .
H11A H 0.0047 0.7909 0.3702 0.056 Uiso 1 1 calc R . .
H11B H -0.0390 0.8884 0.3829 0.056 Uiso 1 1 calc R . .
H11C H 0.1443 0.8604 0.3730 0.056 Uiso 1 1 calc R . .
C12 C -0.1539(6) 0.8437(3) 0.2515(3) 0.0320(11) Uani 1 1 d . . .
H12A H -0.1634 0.8520 0.1988 0.048 Uiso 1 1 calc R . .
H12B H -0.2274 0.8822 0.2767 0.048 Uiso 1 1 calc R . .
H12C H -0.1815 0.7851 0.2636 0.048 Uiso 1 1 calc R . .
C13 C 0.2566(7) 0.6905(3) 0.0538(3) 0.0320(11) Uani 1 1 d . . .
H13A H 0.2478 0.6539 0.0967 0.048 Uiso 1 1 calc R . .
H13B H 0.3551 0.6767 0.0272 0.048 Uiso 1 1 calc R . .
H13C H 0.1636 0.6814 0.0221 0.048 Uiso 1 1 calc R . .
C14 C -0.1409(6) 0.7282(3) 0.0622(2) 0.0244(9) Uani 1 1 d . . .
C15 C -0.2512(6) 0.6754(3) 0.0193(2) 0.0249(9) Uani 1 1 d . . .
C16 C -0.3105(6) 0.7066(4) -0.0472(3) 0.0356(11) Uani 1 1 d . . .
H16 H -0.2839 0.7620 -0.0630 0.043 Uiso 1 1 calc R . .
C17 C -0.4095(6) 0.6545(4) -0.0897(2) 0.0433(14) Uani 1 1 d . . .
H17 H -0.4541 0.6756 -0.1338 0.052 Uiso 1 1 calc R . .
C18 C -0.4421(8) 0.5733(4) -0.0679(3) 0.0472(13) Uani 1 1 d . . .
H18 H -0.5023 0.5372 -0.0990 0.057 Uiso 1 1 calc R . .
C19 C -0.3895(7) 0.5432(3) -0.0020(3) 0.0437(13) Uani 1 1 d . . .
H19 H -0.4189 0.4881 0.0137 0.052 Uiso 1 1 calc R . .
C20 C -0.2923(6) 0.5942(3) 0.0419(3) 0.0306(10) Uani 1 1 d . . .
O1 O -0.1001(4) 0.80092(19) 0.04179(18) 0.0300(7) Uani 1 1 d . . .
O2 O -0.0826(4) 0.70052(18) 0.12164(15) 0.0254(7) Uani 1 1 d . . .
O3 O -0.2413(6) 0.5636(2) 0.1061(2) 0.0505(10) Uani 1 1 d . . .
H3 H -0.1999 0.6028 0.1306 0.076 Uiso 1 1 calc R . .
P1 P 0.09062(15) 0.56162(7) 0.30605(6) 0.0273(3) Uani 1 1 d . . .
F5 F 0.2124(4) 0.49837(18) 0.34534(16) 0.0416(7) Uani 1 1 d . . .
F1 F 0.2015(4) 0.63995(18) 0.33227(17) 0.0401(7) Uani 1 1 d . . .
F4 F -0.0077(4) 0.5699(2) 0.38039(17) 0.0505(9) Uani 1 1 d . . .
F3 F 0.1929(5) 0.5574(2) 0.23317(17) 0.0534(9) Uani 1 1 d . . .
F6 F -0.0296(4) 0.62736(19) 0.26853(17) 0.0444(8) Uani 1 1 d . . .
F2 F -0.0187(5) 0.4861(2) 0.2810(2) 0.0644(11) Uani 1 1 d . . .

loop_
_atom_site_aniso_label
_atom_site_aniso_U_11
_atom_site_aniso_U_22
_atom_site_aniso_U_33
_atom_site_aniso_U_23
_atom_site_aniso_U_13
_atom_site_aniso_U_12
Ni1 0.0182(2) 0.0201(2) 0.0190(2) 0.00387(17) -0.0010(2) -0.0022(2)
N1 0.023(2) 0.0248(17) 0.0273(17) 0.0064(13) -0.0014(15) 0.0027(14)
N2 0.0250(19) 0.0211(16) 0.0233(18) 0.0039(13) 0.0036(15) -0.0030(15)
N3 0.0198(19) 0.0248(18) 0.0220(18) 0.0008(14) 0.0009(14) 0.0013(15)
C1 0.017(2) 0.0229(19) 0.037(2) -0.0001(16) 0.0018(17) 0.0041(17)
C2 0.034(2) 0.0243(19) 0.034(2) -0.0076(15) 0.003(2) -0.005(2)
C3 0.042(3) 0.027(2) 0.023(2) -0.0011(16) 0.0100(18) -0.003(2)
C4 0.026(2) 0.027(2) 0.025(2) 0.0080(17) -0.0009(18) -0.0084(18)
C5 0.016(2) 0.024(2) 0.036(2) 0.0042(17) -0.0104(17) 0.0015(17)
C6 0.022(2) 0.024(2) 0.030(2) -0.0016(16) 0.0025(18) 0.0015(18)
C7 0.025(3) 0.044(3) 0.024(2) -0.0025(19) 0.0007(18) 0.000(2)
C8 0.026(2) 0.036(2) 0.024(2) 0.0114(18) -0.0027(18) -0.005(2)
C9 0.035(3) 0.0227(19) 0.028(2) 0.0152(17) -0.0058(18) -0.0007(19)
C10 0.028(3) 0.024(2) 0.050(3) 0.0019(19) 0.007(2) 0.0001(19)
C11 0.044(4) 0.052(3) 0.017(2) -0.0010(18) 0.005(2) -0.011(3)
C12 0.032(3) 0.035(3) 0.029(2) -0.0005(19) 0.012(2) 0.000(2)
C13 0.031(3) 0.030(3) 0.035(3) -0.0048(19) 0.002(2) 0.000(2)
C14 0.019(2) 0.031(2) 0.023(2) 0.0042(17) 0.0026(17) -0.0001(19)
C15 0.018(2) 0.033(2) 0.023(2) -0.0037(17) 0.0039(17) 0.0008(18)
C16 0.020(2) 0.057(3) 0.030(2) 0.004(2) 0.0034(18) 0.001(2)
C17 0.023(3) 0.088(4) 0.020(2) -0.009(2) 0.0009(17) 0.004(3)
C18 0.027(3) 0.072(4) 0.042(3) -0.027(2) 0.000(3) -0.014(3)
C19 0.040(3) 0.039(3) 0.052(3) -0.020(2) 0.006(2) -0.009(2)
C20 0.028(2) 0.030(2) 0.034(2) -0.0019(18) 0.0059(19) -0.001(2)
O1 0.0305(19) 0.0283(16) 0.0311(18) 0.0069(13) -0.0061(14) -0.0025(14)
O2 0.0314(19) 0.0254(15) 0.0195(15) 0.0052(11) -0.0067(12) -0.0034(14)
O3 0.055(3) 0.037(2) 0.059(3) 0.0056(18) -0.003(2) -0.005(2)
P1 0.0281(7) 0.0252(5) 0.0286(5) 0.0063(4) -0.0025(4) -0.0047(5)
F5 0.051(2) 0.0304(14) 0.0433(16) 0.0009(12) -0.0085(15) 0.0059(14)
F1 0.0375(18) 0.0350(15) 0.0479(17) 0.0009(12) -0.0048(14) -0.0051(13)
F4 0.0384(19) 0.074(2) 0.0394(18) 0.0187(15) 0.0061(13) 0.0089(17)
F3 0.057(2) 0.069(2) 0.0349(17) -0.0026(15) 0.0064(15) -0.0026(18)
F6 0.0383(18) 0.0442(17) 0.0508(19) 0.0231(14) -0.0118(14) -0.0059(14)
F2 0.077(3) 0.0442(19) 0.072(2) 0.0129(17) -0.035(2) -0.0307(19)

loop_
_atom_type_symbol
_atom_type_description
_atom_type_scat_dispersion_real
_atom_type_scat_dispersion_imag
_atom_type_scat_source
C C 0.0033 0.0016 'International Tables Vol C Tables 4.2.6.8 and 6.1.1.4'
H H 0.0000 0.0000 'International Tables Vol C Tables 4.2.6.8 and 6.1.1.4'
F F 0.0171 0.0103 'International Tables Vol C Tables 4.2.6.8 and 6.1.1.4'
N N 0.0061 0.0033 'International Tables Vol C Tables 4.2.6.8 and 6.1.1.4'
Ni Ni 0.3393 1.1124 'International Tables Vol C Tables 4.2.6.8 and 6.1.1.4'
O O 0.0106 0.0060 'International Tables Vol C Tables 4.2.6.8 and 6.1.1.4'
P P 0.1023 0.0942 'International Tables Vol C Tables 4.2.6.8 and 6.1.1.4'

loop_
_geom_angle_atom_site_label_1
_geom_angle_atom_site_label_2
_geom_angle_atom_site_label_3
_geom_angle
_geom_angle_site_symmetry_1
_geom_angle_site_symmetry_3
_geom_angle_publ_flag
N1 Ni1 N2 93.47(14) . . ?
N1 Ni1 N3 96.19(15) . . ?
N2 Ni1 N3 102.08(15) . . ?
N1 Ni1 O1 98.40(13) . . ?
N2 Ni1 O1 155.64(15) . . ?
N3 Ni1 O1 97.72(15) . . ?
N1 Ni1 O2 154.21(14) . . ?
N2 Ni1 O2 99.12(13) . . ?
N3 Ni1 O2 102.99(14) . . ?
O1 Ni1 O2 62.32(12) . . ?
N1 Ni1 C14 127.93(15) . . ?
N2 Ni1 C14 129.31(14) . . ?
N3 Ni1 C14 100.92(16) . . ?
O1 Ni1 C14 30.95(13) . . ?
O2 Ni1 C14 31.41(13) . . ?
C1 N1 C9 122.0(4) . . ?
C1 N1 Ni1 126.8(3) . . ?
C9 N1 Ni1 111.1(3) . . ?
C4 N2 C3 115.4(4) . . ?
C4 N2 Ni1 117.8(3) . . ?
C3 N2 Ni1 105.5(3) . . ?
C13 N3 C7 107.6(4) . . ?
C13 N3 C6 109.1(4) . . ?
C7 N3 C6 109.2(3) . . ?
C13 N3 Ni1 110.6(3) . . ?
C7 N3 Ni1 108.4(3) . . ?
C6 N3 Ni1 111.8(3) . . ?
N1 C1 C2 122.5(4) . . ?
N1 C1 C10 125.3(4) . . ?
C2 C1 C10 112.2(4) . . ?
C1 C2 C3 121.4(3) . . ?
N2 C3 C12 106.3(4) . . ?
N2 C3 C11 111.3(4) . . ?
C12 C3 C11 109.5(4) . . ?
N2 C3 C2 111.3(4) . . ?
C12 C3 C2 110.4(4) . . ?
C11 C3 C2 108.0(4) . . ?
N2 C4 C5 112.1(4) . . ?
C4 C5 C6 114.1(4) . . ?
N3 C6 C5 114.5(4) . . ?
N3 C7 C8 116.1(4) . . ?
C9 C8 C7 115.4(4) . . ?
N1 C9 C8 110.5(3) . . ?
O1 C14 O2 117.8(4) . . ?
O1 C14 C15 121.9(4) . . ?
O2 C14 C15 120.2(4) . . ?
O1 C14 Ni1 58.7(2) . . ?
O2 C14 Ni1 59.2(2) . . ?
C15 C14 Ni1 176.3(3) . . ?
C20 C15 C16 119.7(4) . . ?
C20 C15 C14 121.2(4) . . ?
C16 C15 C14 119.1(4) . . ?
C15 C16 C17 119.0(5) . . ?
C18 C17 C16 120.1(5) . . ?
C17 C18 C19 121.3(5) . . ?
C18 C19 C20 119.6(5) . . ?
O3 C20 C15 121.0(4) . . ?
O3 C20 C19 118.8(5) . . ?
C15 C20 C19 120.2(5) . . ?
C14 O1 Ni1 90.3(3) . . ?
C14 O2 Ni1 89.4(3) . . ?
F2 P1 F3 91.8(2) . . ?
F2 P1 F5 91.47(19) . . ?
F3 P1 F5 90.77(19) . . ?
F2 P1 F4 90.9(2) . . ?
F3 P1 F4 177.2(2) . . ?
F5 P1 F4 89.47(18) . . ?
F2 P1 F6 90.23(19) . . ?
F3 P1 F6 90.01(18) . . ?
F5 P1 F6 178.11(18) . . ?
F4 P1 F6 89.66(18) . . ?
F2 P1 F1 179.4(2) . . ?
F3 P1 F1 88.67(18) . . ?
F5 P1 F1 88.92(17) . . ?
F4 P1 F1 88.59(19) . . ?
F6 P1 F1 89.38(16) . . ?

loop_
_geom_bond_atom_site_label_1
_geom_bond_atom_site_label_2
_geom_bond_distance
_geom_bond_site_symmetry_2
_geom_bond_publ_flag
Ni1 N1 1.972(4) . ?
Ni1 N2 2.007(4) . ?
Ni1 N3 2.029(4) . ?
Ni1 O1 2.087(3) . ?
Ni1 O2 2.099(3) . ?
Ni1 C14 2.443(5) . ?
N1 C1 1.270(6) . ?
N1 C9 1.476(5) . ?
N2 C4 1.487(6) . ?
N2 C3 1.503(6) . ?
N3 C13 1.461(6) . ?
N3 C7 1.497(6) . ?
N3 C6 1.504(6) . ?
C1 C2 1.506(6) . ?
C1 C10 1.509(6) . ?
C2 C3 1.552(6) . ?
C3 C12 1.532(7) . ?
C3 C11 1.533(6) . ?
C4 C5 1.506(7) . ?
C5 C6 1.519(6) . ?
C7 C8 1.523(7) . ?
C8 C9 1.520(7) . ?
C14 O1 1.256(5) . ?
C14 O2 1.273(5) . ?
C14 C15 1.470(6) . ?
C15 C20 1.392(6) . ?
C15 C16 1.407(7) . ?
C16 C17 1.403(7) . ?
C17 C18 1.372(8) . ?
C18 C19 1.373(8) . ?
C19 C20 1.398(7) . ?
C20 O3 1.345(6) . ?
P1 F2 1.571(3) . ?
P1 F3 1.589(3) . ?
P1 F5 1.597(3) . ?
P1 F4 1.598(3) . ?
P1 F6 1.599(3) . ?
P1 F1 1.619(3) . ?
